data_7024639
loop_
_publ_author_name
'Du, Yi'
'Thompson, Amber L.'
'Russell, Nicola'
'O'Hare, Dermot'

_publ_section_title
;
 Resin-assisted solvothermal synthesis of transition metal-organic
 frameworks.
;
_journal_issue 14
_journal_name_full 'Dalton transactions (Cambridge, England : 2003)'
_journal_page_first 3384
_journal_page_last 3395
_journal_paper_doi 10.1039/b919675g
_journal_volume 39
_journal_year 2010
_chemical_absolute_configuration ad
_chemical_formula_moiety 'C18 H16 Cu1 N2 O5'
_chemical_formula_sum 'C18 H16 Cu N2 O5'
_chemical_formula_weight 403.88
_chemical_melting_point ?
_space_group_IT_number 19
_symmetry_cell_setting orthorhombic
_symmetry_space_group_name_Hall 'P 2ac 2ab'
_symmetry_space_group_name_H-M 'P 21 21 21'
_atom_sites_solution_hydrogens geom
_atom_sites_solution_primary direct
_audit_creation_date 08-05-28
_audit_creation_method CRYSTALS_ver_12.85
_cell_angle_alpha 90
_cell_angle_beta 90
_cell_angle_gamma 90
_cell_formula_units_Z 4
_cell_length_a 5.88830(10)
_cell_length_b 15.2307(3)
_cell_length_c 21.6648(5)
_cell_measurement_reflns_used 2555
_cell_measurement_temperature 150
_cell_measurement_theta_max 27
_cell_measurement_theta_min 5
_cell_volume 1942.96(7)
_computing_cell_refinement 'DENZO/SCALEPACK (Otwinowski & Minor, 1997)'
_computing_data_collection 'COLLECT (Nonius, 1997-2001).'
_computing_data_reduction 'DENZO/SCALEPACK (Otwinowski & Minor, 1997)'
_computing_molecular_graphics 'CAMERON (Watkin et al., 1996)'
_computing_publication_material 'CRYSTALS (Betteridge et al., 2003)'
_computing_structure_refinement 'CRYSTALS (Betteridge et al., 2003)'
_computing_structure_solution 'SIR92 (Altomare et al., 1994)'
_diffrn_ambient_temperature 150
_diffrn_measured_fraction_theta_full 0.989
_diffrn_measured_fraction_theta_max 0.988
_diffrn_measurement_device 'Nonius KappaCCD'
_diffrn_measurement_device_type Area
_diffrn_measurement_method \w
_diffrn_radiation_monochromator graphite
_diffrn_radiation_type 'Mo K\a'
_diffrn_radiation_wavelength 0.71073
_diffrn_reflns_av_R_equivalents 0.073
_diffrn_reflns_limit_h_max 7
_diffrn_reflns_limit_h_min -7
_diffrn_reflns_limit_k_max 19
_diffrn_reflns_limit_k_min 0
_diffrn_reflns_limit_l_max 28
_diffrn_reflns_limit_l_min 0
_diffrn_reflns_number 20074
_diffrn_reflns_theta_full 26.956
_diffrn_reflns_theta_max 27.506
_diffrn_reflns_theta_min 5.115
_diffrn_standards_number 0
_exptl_absorpt_coefficient_mu 1.153
_exptl_absorpt_correction_T_max 0.94
_exptl_absorpt_correction_T_min 0.82
_exptl_absorpt_correction_type multi-scan
_exptl_absorpt_process_details 'DENZO/SCALEPACK (Otwinowski & Minor, 1997)'
_exptl_crystal_colour clear_pale_blue
_exptl_crystal_density_diffrn 1.381
_exptl_crystal_density_meas ?
_exptl_crystal_density_method 'not measured'
_exptl_crystal_description plate
_exptl_crystal_F_000 828
_exptl_crystal_size_max 0.24
_exptl_crystal_size_mid 0.18
_exptl_crystal_size_min 0.05
_platon_squeeze_details
;
The discrete Fourier transform of the void region were treated as
contributions to the A and B parts of the calculated structure factors.
;
_refine_diff_density_max 1.09
_refine_diff_density_min -0.92
_refine_ls_abs_structure_details 'Flack (1983), 0 Friedel-pairs'
_refine_ls_abs_structure_Flack 0.350(16)
_refine_ls_extinction_method None
_refine_ls_goodness_of_fit_ref 0.9126
_refine_ls_hydrogen_treatment constr
_refine_ls_matrix_type full
_refine_ls_number_parameters 236
_refine_ls_number_reflns 4404
_refine_ls_number_restraints 0
_refine_ls_R_factor_all 0.0704
_refine_ls_R_factor_gt 0.0553
_refine_ls_shift/su_max 0.000632
_refine_ls_structure_factor_coef Fsqd
_refine_ls_weighting_details
;
Method= Modified Sheldrick
w=1/[\s^2^(F^2^) + ( 0.09P)^2^ + 4.21P]
,where P=(max(Fo^2^,0) + 2Fc^2^)/3
;
_refine_ls_weighting_scheme calc
_refine_ls_wR_factor_all 0.1531
_refine_ls_wR_factor_gt 0.1439
_refine_ls_wR_factor_ref 0.1531
_reflns_limit_h_max 7
_reflns_limit_h_min -7
_reflns_limit_k_max 19
_reflns_limit_k_min 0
_reflns_limit_l_max 28
_reflns_limit_l_min 0
_reflns_number_gt 3575
_reflns_number_total 4404
_reflns_threshold_expression I>2.0\s(I)
_oxford_diffrn_Wilson_B_factor 2.51
_oxford_diffrn_Wilson_scale 19.84
_oxford_refine_ls_r_factor_ref 0.0704
_oxford_refine_ls_scale 0.2226(3)
_oxford_reflns_number_all 4404
_oxford_reflns_threshold_expression_ref I>-3.0\s(I)
_oxford_structure_analysis_title 5856
_cod_data_source_file b919675g.txt
_cod_data_source_block 4
_cod_depositor_comments
;
The following automatic conversions were performed:

'_chemical_melting_point' value 'not measured' was changed to '?' -
the value is undefined or not given.

'_symmetry_cell_setting' value
'Orthorhombic' changed to 'orthorhombic' according to
/home/saulius/struct/CIF-dictionaries/cif_core.dic dictionary named
'cif_core.dic' version 2.4.2 from 2011-04-26.

Automatic conversion script
Id: cif_fix_values 1891 2012-01-12 08:04:46Z andrius 

The following automatic conversions were performed:

'_exptl_crystal_density_meas' value 'not measured' was changed to '?'
- the value is perceived as not measured.

Automatic conversion script
Id: cif_fix_values 3008 2015-01-20 13:52:24Z robertas 
;
_cod_original_sg_symbol_H-M 'P 21 21 21 '
_cod_original_formula_sum 'C18 H16 Cu1 N2 O5'
_cod_database_code 7024639

loop_
_symmetry_equiv_pos_as_xyz
x,y,z
x+1/2,-y+1/2,-z
-x,y+1/2,-z+1/2
-x+1/2,-y,z+1/2

loop_
_atom_site_label
_atom_site_type_symbol
_atom_site_fract_x
_atom_site_fract_y
_atom_site_fract_z
_atom_site_U_iso_or_equiv
_atom_site_occupancy
_atom_site_adp_type
_atom_site_refinement_flags_posn
Cu1 Cu 0.82669(10) 0.45906(4) 0.34866(2) 0.0299 1.0000 Uani .
O2 O 0.8266(7) 0.4226(2) 0.26257(13) 0.0337 1.0000 Uani .
C3 C 0.6554(9) 0.4391(3) 0.2280(2) 0.0337 1.0000 Uani .
O4 O 0.4551(6) 0.4483(3) 0.24638(15) 0.0423 1.0000 Uani .
C5 C 0.7039(8) 0.4490(3) 0.16053(18) 0.0314 1.0000 Uani .
C6 C 0.5338(8) 0.4413(3) 0.1168(2) 0.0378 1.0000 Uani .
C7 C 0.5779(8) 0.4582(4) 0.0545(2) 0.0386 1.0000 Uani .
C8 C 0.7934(8) 0.4808(3) 0.0359(2) 0.0322 1.0000 Uani .
C9 C 0.8425(10) 0.5036(3) -0.03083(19) 0.0375 1.0000 Uani .
O10 O 0.6730(7) 0.5001(2) -0.06630(13) 0.0379 1.0000 Uani .
O11 O 1.0392(6) 0.5270(3) -0.04518(16) 0.0568 1.0000 Uani .
C12 C 0.9645(10) 0.4887(5) 0.0795(2) 0.0525 1.0000 Uani .
C13 C 0.9228(9) 0.4704(5) 0.1417(2) 0.0493 1.0000 Uani .
O14 O 1.2019(5) 0.4495(2) 0.35201(14) 0.0427 1.0000 Uani .
N15 N 0.8162(8) 0.5847(2) 0.31815(17) 0.0355 1.0000 Uani .
C16 C 0.6418(11) 0.6378(3) 0.3332(3) 0.0482 1.0000 Uani .
C17 C 0.6342(12) 0.7252(4) 0.3115(3) 0.0553 1.0000 Uani .
C18 C 0.8100(13) 0.7568(4) 0.2779(3) 0.0549 1.0000 Uani .
C19 C 0.9849(13) 0.7046(4) 0.2633(3) 0.0617 1.0000 Uani .
C20 C 0.9821(10) 0.6156(4) 0.2832(3) 0.0490 1.0000 Uani .
N21 N 0.7711(7) 0.3346(3) 0.37827(18) 0.0385 1.0000 Uani .
C22 C 0.5930(10) 0.2879(4) 0.3582(3) 0.0483 1.0000 Uani .
C23 C 0.5378(13) 0.2068(4) 0.3822(4) 0.0643 1.0000 Uani .
C24 C 0.6699(18) 0.1724(4) 0.4270(4) 0.0820 1.0000 Uani .
C25 C 0.8562(15) 0.2192(5) 0.4467(3) 0.0721 1.0000 Uani .
C26 C 0.9021(12) 0.2992(4) 0.4224(3) 0.0524 1.0000 Uani .
H61 H 0.3893 0.4232 0.1288 0.0492 1.0000 Uiso R
H71 H 0.4621 0.4560 0.0264 0.0471 1.0000 Uiso R
H121 H 1.1120 0.5043 0.0668 0.0670 1.0000 Uiso R
H131 H 1.0394 0.4732 0.1716 0.0614 1.0000 Uiso R
H161 H 0.5282 0.6168 0.3583 0.0576 1.0000 Uiso R
H171 H 0.5093 0.7608 0.3197 0.0641 1.0000 Uiso R
H181 H 0.8082 0.8156 0.2657 0.0673 1.0000 Uiso R
H191 H 1.1061 0.7248 0.2393 0.0743 1.0000 Uiso R
H201 H 1.0987 0.5766 0.2733 0.0592 1.0000 Uiso R
H221 H 0.5040 0.3122 0.3265 0.0580 1.0000 Uiso R
H231 H 0.4135 0.1744 0.3673 0.0801 1.0000 Uiso R
H241 H 0.6344 0.1176 0.4435 0.0962 1.0000 Uiso R
H251 H 0.9516 0.1980 0.4767 0.0861 1.0000 Uiso R
H261 H 1.0271 0.3307 0.4360 0.0658 1.0000 Uiso R
H141 H 1.2651 0.4539 0.3181 0.0612 1.0000 Uiso R
H142 H 1.2791 0.4494 0.3839 0.0615 1.0000 Uiso R

loop_
_atom_site_aniso_label
_atom_site_aniso_U_11
_atom_site_aniso_U_22
_atom_site_aniso_U_33
_atom_site_aniso_U_23
_atom_site_aniso_U_13
_atom_site_aniso_U_12
Cu1 0.0343(3) 0.0377(3) 0.0176(2) 0.0002(2) 0.0003(2) 0.0001(3)
O2 0.0392(17) 0.0429(17) 0.0190(14) -0.0003(12) -0.0017(16) 0.0049(18)
C3 0.040(3) 0.038(2) 0.023(2) -0.0002(16) 0.000(2) 0.001(2)
O4 0.0355(19) 0.068(3) 0.0235(16) 0.0001(16) 0.0034(14) -0.003(2)
C5 0.033(2) 0.039(2) 0.022(2) -0.0010(17) -0.0037(18) -0.001(2)
C6 0.033(2) 0.055(3) 0.025(2) 0.005(2) -0.0002(19) -0.005(2)
C7 0.036(2) 0.056(3) 0.024(2) 0.002(2) -0.0034(18) 0.003(3)
C8 0.033(3) 0.042(3) 0.022(2) -0.0001(17) 0.0004(19) 0.0015(19)
C9 0.040(3) 0.056(3) 0.0171(19) 0.0010(18) -0.001(2) 0.001(3)
O10 0.0435(18) 0.0486(18) 0.0217(14) 0.0031(13) -0.0029(17) -0.0034(18)
O11 0.036(2) 0.108(4) 0.0263(17) 0.013(2) 0.0061(15) -0.003(2)
C12 0.032(3) 0.102(5) 0.024(2) 0.013(3) -0.001(2) -0.001(3)
C13 0.033(2) 0.090(4) 0.024(2) 0.003(3) -0.0020(19) -0.004(3)
O14 0.0340(16) 0.074(2) 0.0203(14) -0.0039(17) -0.0019(14) 0.0059(18)
N15 0.041(2) 0.038(2) 0.0276(18) 0.0024(15) 0.003(2) 0.000(2)
C16 0.051(3) 0.043(3) 0.050(3) 0.001(2) 0.000(3) 0.004(3)
C17 0.064(4) 0.044(3) 0.058(4) 0.010(3) -0.001(3) 0.004(3)
C18 0.066(4) 0.041(3) 0.057(3) 0.006(2) -0.007(4) 0.002(3)
C19 0.061(4) 0.058(4) 0.066(4) 0.023(3) 0.006(4) -0.007(3)
C20 0.046(3) 0.049(3) 0.051(3) 0.013(3) 0.008(3) -0.001(3)
N21 0.043(2) 0.047(2) 0.0253(19) -0.0021(17) 0.0030(17) 0.0001(19)
C22 0.046(3) 0.047(3) 0.052(3) -0.006(3) 0.007(3) -0.003(2)
C23 0.069(4) 0.046(3) 0.078(5) -0.001(3) 0.012(4) -0.008(3)
C24 0.112(7) 0.048(4) 0.086(5) 0.009(3) 0.010(6) -0.007(5)
C25 0.084(5) 0.070(4) 0.062(4) 0.024(3) -0.004(4) 0.009(4)
C26 0.069(4) 0.052(3) 0.036(3) 0.012(2) -0.003(3) 0.000(3)

loop_
_atom_type_symbol
_atom_type_scat_dispersion_real
_atom_type_scat_dispersion_imag
_atom_type_scat_Cromer_Mann_a1
_atom_type_scat_Cromer_Mann_b1
_atom_type_scat_Cromer_Mann_a2
_atom_type_scat_Cromer_Mann_b2
_atom_type_scat_Cromer_Mann_a3
_atom_type_scat_Cromer_Mann_b3
_atom_type_scat_Cromer_Mann_a4
_atom_type_scat_Cromer_Mann_b4
_atom_type_scat_Cromer_Mann_c
_atom_type_scat_source
C 0.0033 0.0016 2.3100 20.8439 1.0200 10.2075 1.5886 0.5687 0.8650 51.6512 0.2156 'International Tables Vol C 4.2.6.8 and 6.1.1.4'
H 0.0000 0.0000 0.4930 10.5109 0.3229 26.1257 0.1402 3.1424 0.0408 57.7998 0.0030 'International Tables Vol C 4.2.6.8 and 6.1.1.4'
Cu 0.3201 1.2651 13.3380 3.5828 7.1676 0.2470 5.6158 11.3966 1.6735 64.8126 1.1910 'International Tables Vol C 4.2.6.8 and 6.1.1.4'
N 0.0061 0.0033 12.2126 0.0057 3.1322 9.8933 2.0125 28.9975 1.1663 0.5826 -11.5290 'International Tables Vol C 4.2.6.8 and 6.1.1.4'
O 0.0106 0.0060 3.0485 13.2771 2.2868 5.7011 1.5463 0.3239 0.8670 32.9089 0.2508 'International Tables Vol C 4.2.6.8 and 6.1.1.4'

loop_
_geom_angle_atom_site_label_1
_geom_angle_site_symmetry_1
_geom_angle_atom_site_label_2
_geom_angle_atom_site_label_3
_geom_angle_site_symmetry_3
_geom_angle
_geom_angle_publ_flag
O10 4_665 Cu1 O2 . 177.95(14) yes
O10 4_665 Cu1 O14 . 89.36(14) yes
O2 . Cu1 O14 . 90.74(14) yes
O10 4_665 Cu1 N15 . 90.41(14) yes
O2 . Cu1 N15 . 87.54(14) yes
O14 . Cu1 N15 . 95.91(17) yes
O10 4_665 Cu1 N21 . 89.96(15) yes
O2 . Cu1 N21 . 92.07(15) yes
O14 . Cu1 N21 . 95.13(16) yes
N15 . Cu1 N21 . 168.96(19) yes
Cu1 . O2 C3 . 120.3(3) yes
O2 . C3 O4 . 125.3(4) yes
O2 . C3 C5 . 116.1(4) yes
O4 . C3 C5 . 118.6(4) yes
C3 . C5 C6 . 121.4(4) yes
C3 . C5 C13 . 119.1(4) yes
C6 . C5 C13 . 119.4(4) yes
C5 . C6 C7 . 120.7(4) yes
C5 . C6 H61 . 119.8 no
C7 . C6 H61 . 119.5 no
C6 . C7 C8 . 120.0(4) yes
C6 . C7 H71 . 119.8 no
C8 . C7 H71 . 120.2 no
C7 . C8 C9 . 120.9(4) yes
C7 . C8 C12 . 119.5(4) yes
C9 . C8 C12 . 119.5(5) yes
C8 . C9 O10 . 114.9(5) yes
C8 . C9 O11 . 118.6(4) yes
O10 . C9 O11 . 126.4(4) yes
C9 . O10 Cu1 4_664 124.3(3) yes
C8 . C12 C13 . 120.8(5) yes
C8 . C12 H121 . 119.5 no
C13 . C12 H121 . 119.6 no
C12 . C13 C5 . 119.5(5) yes
C12 . C13 H131 . 121.5 no
C5 . C13 H131 . 119.0 no
Cu1 . O14 H141 . 114.5 no
Cu1 . O14 H142 . 125.2 no
H141 . O14 H142 . 119.7 no
Cu1 . N15 C16 . 120.7(4) yes
Cu1 . N15 C20 . 120.0(4) yes
C16 . N15 C20 . 119.3(5) yes
N15 . C16 C17 . 120.6(6) yes
N15 . C16 H161 . 119.3 no
C17 . C16 H161 . 120.1 no
C16 . C17 C18 . 119.3(6) yes
C16 . C17 H171 . 120.8 no
C18 . C17 H171 . 119.9 no
C17 . C18 C19 . 120.3(5) yes
C17 . C18 H181 . 119.0 no
C19 . C18 H181 . 120.7 no
C18 . C19 C20 . 119.0(6) yes
C18 . C19 H191 . 121.6 no
C20 . C19 H191 . 119.4 no
C19 . C20 N15 . 121.4(6) yes
C19 . C20 H201 . 122.0 no
N15 . C20 H201 . 116.6 no
Cu1 . N21 C22 . 121.3(4) yes
Cu1 . N21 C26 . 120.6(4) yes
C22 . N21 C26 . 117.9(5) yes
N21 . C22 C23 . 122.6(6) yes
N21 . C22 H221 . 117.7 no
C23 . C22 H221 . 119.7 no
C22 . C23 C24 . 118.8(7) yes
C22 . C23 H231 . 121.7 no
C24 . C23 H231 . 119.4 no
C23 . C24 C25 . 118.8(7) yes
C23 . C24 H241 . 119.7 no
C25 . C24 H241 . 121.6 no
C24 . C25 C26 . 120.3(7) yes
C24 . C25 H251 . 121.6 no
C26 . C25 H251 . 118.0 no
C25 . C26 N21 . 121.6(7) yes
C25 . C26 H261 . 120.1 no
N21 . C26 H261 . 118.3 no

loop_
_geom_bond_atom_site_label_1
_geom_bond_atom_site_label_2
_geom_bond_site_symmetry_2
_geom_bond_distance
_geom_bond_publ_flag
Cu1 O10 4_665 1.944(3) yes
Cu1 O2 . 1.946(3) yes
Cu1 O14 . 2.215(3) yes
Cu1 N15 . 2.026(4) yes
Cu1 N21 . 2.028(4) yes
O2 C3 . 1.281(6) yes
C3 O4 . 1.253(6) yes
C3 C5 . 1.497(6) yes
C5 C6 . 1.383(6) yes
C5 C13 . 1.390(7) yes
C6 C7 . 1.400(6) yes
C6 H61 . 0.931 no
C7 C8 . 1.375(7) yes
C7 H71 . 0.914 no
C8 C9 . 1.514(6) yes
C8 C12 . 1.387(7) yes
C9 O10 . 1.261(6) yes
C9 O11 . 1.251(7) yes
C12 C13 . 1.398(7) yes
C12 H121 . 0.941 no
C13 H131 . 0.944 no
O14 H141 . 0.827 no
O14 H142 . 0.826 no
N15 C16 . 1.347(7) yes
N15 C20 . 1.323(7) yes
C16 C17 . 1.413(8) yes
C16 H161 . 0.920 no
C17 C18 . 1.354(9) yes
C17 H171 . 0.930 no
C18 C19 . 1.339(10) yes
C18 H181 . 0.933 no
C19 C20 . 1.423(8) yes
C19 H191 . 0.935 no
C20 H201 . 0.933 no
N21 C22 . 1.339(7) yes
N21 C26 . 1.342(7) yes
C22 C23 . 1.379(8) yes
C22 H221 . 0.941 no
C23 C24 . 1.349(11) yes
C23 H231 . 0.940 no
C24 C25 . 1.376(12) yes
C24 H241 . 0.932 no
C25 C26 . 1.353(9) yes
C25 H251 . 0.918 no
C26 H261 . 0.927 no

loop_
_geom_hbond_atom_site_label_D
_geom_hbond_atom_site_label_H
_geom_hbond_atom_site_label_A
_geom_hbond_site_symmetry_A
_geom_hbond_angle_DHA
_geom_hbond_distance_DH
_geom_hbond_distance_HA
_geom_hbond_distance_DA
_geom_hbond_publ_flag
C18 H181 O4 3_655 142 0.93 2.56 3.349(8) yes
O14 H141 O4 1_655 169 0.83 1.92 2.731(8) yes
O14 H142 O11 4_765 169 0.83 1.91 2.723(8) yes

loop_
_platon_squeeze_void_nr
_platon_squeeze_void_average_x
_platon_squeeze_void_average_y
_platon_squeeze_void_average_z
_platon_squeeze_void_volume
_platon_squeeze_void_count_electrons
_platon_squeeze_void_content
1 -0.036 0.250 0.000 139 10 ' '
2 -0.030 0.750 0.500 139 10 ' '
